data_7205666
loop_
_publ_author_name
'Braga, Dario'
'Grepioni, Fabrizia'
'Lampronti, Giulio I.'

_publ_section_title
;
 Supramolecular metathesis: co-former exchange in co-crystals of
 pyrazine with (R,R)-, (S,S)-, (R,S)- and (S,S/R,R)-tartaric acid
;
_journal_issue 9
_journal_name_full CrystEngComm
_journal_page_first 3122
_journal_paper_doi 10.1039/c0ce00576b
_journal_volume 13
_journal_year 2011
_chemical_formula_moiety 'C8 H10 N2 O6'
_chemical_formula_sum 'C6 H8 N O6'
_chemical_formula_weight 190.13
_chemical_name_systematic
;
?
;
_space_group_IT_number 2
_symmetry_cell_setting triclinic
_symmetry_space_group_name_Hall '-P 1'
_symmetry_space_group_name_H-M 'P -1'
_atom_sites_solution_hydrogens geom
_atom_sites_solution_primary direct
_atom_sites_solution_secondary difmap
_audit_creation_date 2010-04-06T09:11:56-00:00
_audit_creation_method 'WinGX routine CIF_UPDATE'
_cell_angle_alpha 89.543(12)
_cell_angle_beta 86.238(10)
_cell_angle_gamma 84.973(10)
_cell_formula_units_Z 2
_cell_length_a 4.9819(5)
_cell_length_b 5.3114(7)
_cell_length_c 14.748(2)
_cell_measurement_reflns_used 0
_cell_measurement_temperature 293(2)
_cell_measurement_theta_max 0
_cell_measurement_theta_min 0
_cell_volume 387.91(8)
_computing_molecular_graphics 'Ortep-3 for Windows (Farrugia, 1997)'
_computing_publication_material 'WinGX publication routines (Farrugia, 1999)'
_computing_structure_refinement 'SHELXL-97 (Sheldrick, 1997)'
_computing_structure_solution 'SHELXS-97 (Sheldrick, 1990)'
_diffrn_ambient_temperature 293(2)
_diffrn_measured_fraction_theta_full 0.982
_diffrn_measured_fraction_theta_max 0.819
_diffrn_radiation_monochromator graphite
_diffrn_radiation_type MoK\a
_diffrn_radiation_wavelength 0.71073
_diffrn_reflns_av_R_equivalents 0.0178
_diffrn_reflns_av_unetI/netI 0.0405
_diffrn_reflns_limit_h_max 6
_diffrn_reflns_limit_h_min -5
_diffrn_reflns_limit_k_max 7
_diffrn_reflns_limit_k_min -6
_diffrn_reflns_limit_l_max 17
_diffrn_reflns_limit_l_min -20
_diffrn_reflns_number 2910
_diffrn_reflns_theta_full 25
_diffrn_reflns_theta_max 29.19
_diffrn_reflns_theta_min 2.77
_exptl_absorpt_coefficient_mu 0.149
_exptl_absorpt_correction_type none
_exptl_crystal_colour colourless
_exptl_crystal_density_diffrn 1.628
_exptl_crystal_density_method 'not measured'
_exptl_crystal_description prism
_exptl_crystal_F_000 198
_exptl_crystal_size_max 0.2
_exptl_crystal_size_mid 0.1
_exptl_crystal_size_min 0.09
_refine_diff_density_max 0.196
_refine_diff_density_min -0.214
_refine_diff_density_rms 0.043
_refine_ls_extinction_method none
_refine_ls_goodness_of_fit_ref 0.788
_refine_ls_hydrogen_treatment mixed
_refine_ls_matrix_type full
_refine_ls_number_parameters 134
_refine_ls_number_reflns 1726
_refine_ls_number_restraints 0
_refine_ls_restrained_S_all 0.788
_refine_ls_R_factor_all 0.0715
_refine_ls_R_factor_gt 0.0419
_refine_ls_shift/su_max 0
_refine_ls_shift/su_mean 0
_refine_ls_structure_factor_coef Fsqd
_refine_ls_weighting_details 'calc w=1/[\s^2^(Fo^2^)+(0.0827P)^2^+0.1303P] where P=(Fo^2^+2Fc^2^)/3'
_refine_ls_weighting_scheme calc
_refine_ls_wR_factor_ref 0.1169
_reflns_number_gt 1183
_reflns_number_total 1726
_reflns_threshold_expression >2sigma(I)
_cod_data_source_file c0ce00576b.txt
_cod_data_source_block rs2tpy1
_cod_original_cell_volume 387.91(9)
_cod_database_code 7205666

loop_
_symmetry_equiv_pos_as_xyz
'x, y, z'
'-x, -y, -z'

loop_
_atom_site_label
_atom_site_fract_x
_atom_site_fract_y
_atom_site_fract_z
_atom_site_U_iso_or_equiv
_atom_site_adp_type
_atom_site_calc_flag
_atom_site_refinement_flags
_atom_site_occupancy
_atom_site_disorder_assembly
_atom_site_disorder_group
_atom_site_type_symbol
C1 0.1135(5) -0.0765(4) 0.91995(14) 0.0402(5) Uani d . 1 . . C
H1 0.1899 -0.1348 0.8639 0.048 Uiso calc R 1 . . H
C2 0.0980(5) 0.1950(4) 1.03901(13) 0.0382(5) Uani d . 1 . . C
H2 0.1624 0.3301 1.0681 0.046 Uiso calc R 1 . . H
N1 0.2118(4) 0.1196(3) 0.95839(11) 0.0369(4) Uani d . 1 . . N
C3 0.6382(4) 0.2434(3) 0.78343(12) 0.0290(4) Uani d . 1 . . C
C4 0.8444(4) 0.3529(4) 0.71828(12) 0.0297(4) Uani d . 1 . . C
H4 0.9799 0.2178 0.6969 0.036 Uiso calc R 1 . . H
C5 0.6950(4) 0.4642(3) 0.63679(12) 0.0272(4) Uani d . 1 . . C
H5 0.8221 0.5564 0.5986 0.033 Uiso calc R 1 . . H
C6 0.5945(4) 0.2624(3) 0.57880(12) 0.0282(4) Uani d . 1 . . C
O1 0.6000(3) 0.3443(3) 0.86424(9) 0.0420(4) Uani d . 1 . . O
O2 0.5125(3) 0.0731(3) 0.75871(10) 0.0423(4) Uani d . 1 . . O
O3 0.9737(3) 0.5431(3) 0.76011(10) 0.0405(4) Uani d . 1 . . O
O4 0.4731(3) 0.6362(3) 0.66489(10) 0.0344(4) Uani d . 1 . . O
O5 0.3562(3) 0.2653(3) 0.56047(9) 0.0358(4) Uani d . 1 . . O
O6 0.7831(3) 0.0950(3) 0.55069(11) 0.0472(4) Uani d . 1 . . O
H100 0.451(6) 0.254(5) 0.8999(19) 0.075(9) Uiso d . 1 . . H
H400 0.527(5) 0.763(5) 0.6883(17) 0.047(7) Uiso d . 1 . . H
H300 1.115(6) 0.564(5) 0.7307(19) 0.063(9) Uiso d . 1 . . H
H600 0.730(8) -0.030(8) 0.509(3) 0.125(13) Uiso d . 1 . . H

loop_
_atom_site_aniso_label
_atom_site_aniso_U_11
_atom_site_aniso_U_22
_atom_site_aniso_U_33
_atom_site_aniso_U_12
_atom_site_aniso_U_13
_atom_site_aniso_U_23
C1 0.0478(14) 0.0431(12) 0.0305(10) -0.0129(10) 0.0048(9) -0.0090(9)
C2 0.0461(13) 0.0369(11) 0.0333(10) -0.0154(10) -0.0005(9) -0.0062(8)
N1 0.0393(10) 0.0409(10) 0.0322(9) -0.0149(8) 0.0007(7) -0.0016(7)
C3 0.0289(10) 0.0291(10) 0.0290(9) -0.0022(8) -0.0014(8) -0.0053(7)
C4 0.0251(10) 0.0347(10) 0.0297(9) -0.0057(8) 0.0002(8) -0.0120(8)
C5 0.0244(10) 0.0306(9) 0.0269(9) -0.0075(8) 0.0048(7) -0.0067(7)
C6 0.0274(10) 0.0326(10) 0.0249(9) -0.0080(8) 0.0048(7) -0.0069(7)
O1 0.0467(9) 0.0519(9) 0.0296(7) -0.0225(8) 0.0079(6) -0.0139(6)
O2 0.0530(10) 0.0371(8) 0.0384(8) -0.0199(7) 0.0073(7) -0.0132(6)
O3 0.0323(9) 0.0553(10) 0.0363(8) -0.0203(7) 0.0025(7) -0.0170(7)
O4 0.0321(8) 0.0279(7) 0.0439(8) -0.0060(6) -0.0016(6) -0.0142(6)
O5 0.0292(8) 0.0399(8) 0.0394(8) -0.0069(6) -0.0037(6) -0.0144(6)
O6 0.0335(9) 0.0545(9) 0.0532(10) 0.0000(7) -0.0014(7) -0.0341(8)

loop_
_atom_type_symbol
_atom_type_description
_atom_type_scat_dispersion_real
_atom_type_scat_dispersion_imag
_atom_type_scat_source
C C 0.0033 0.0016 'International Tables Vol C Tables 4.2.6.8 and 6.1.1.4'
H H 0 0 'International Tables Vol C Tables 4.2.6.8 and 6.1.1.4'
N N 0.0061 0.0033 'International Tables Vol C Tables 4.2.6.8 and 6.1.1.4'
O O 0.0106 0.006 'International Tables Vol C Tables 4.2.6.8 and 6.1.1.4'

loop_
_geom_angle_atom_site_label_1
_geom_angle_atom_site_label_2
_geom_angle_atom_site_label_3
_geom_angle
_geom_angle_site_symmetry_1
_geom_angle_site_symmetry_3
_geom_angle_publ_flag
N1 C1 C2 121.81(19) . 2_557 ?
N1 C2 C1 121.18(17) . 2_557 ?
C2 N1 C1 117.01(17) . . ?
O2 C3 O1 123.18(18) . . ?
O2 C3 C4 119.77(17) . . ?
O1 C3 C4 117.03(15) . . ?
O3 C4 C3 111.34(15) . . ?
O3 C4 C5 109.99(16) . . ?
C3 C4 C5 107.64(15) . . ?
O4 C5 C6 108.43(15) . . ?
O4 C5 C4 111.76(15) . . ?
C6 C5 C4 112.62(15) . . ?
O5 C6 O6 124.82(16) . . ?
O5 C6 C5 122.28(17) . . ?
O6 C6 C5 112.89(16) . . ?

loop_
_geom_bond_atom_site_label_1
_geom_bond_atom_site_label_2
_geom_bond_site_symmetry_2
_geom_bond_distance
_geom_bond_publ_flag
C1 N1 . 1.335(2) ?
C1 C2 2_557 1.378(3) ?
C2 N1 . 1.332(3) ?
C2 C1 2_557 1.378(3) ?
C3 O2 . 1.216(2) ?
C3 O1 . 1.306(2) ?
C3 C4 . 1.511(3) ?
C4 O3 . 1.412(2) ?
C4 C5 . 1.541(3) ?
C5 O4 . 1.413(2) ?
C5 C6 . 1.515(2) ?
C6 O5 . 1.233(2) ?
C6 O6 . 1.286(2) ?
